data_1508262
loop_
_publ_author_name
'Fortage, J\'er\^ome'
'Tuy\`eras, Fabien'
'Peltier, Cyril'
'Dupeyre, Gr\'egory'
'Calbor\'ean, Adrian'
'Bedioui, Fethi'
'Ochsenbein, Philippe'
'Puntoriero, Fausto'
'Campagna, Sebastiano'
'Ciofini, Ilaria'
'Lain\'e, Philippe P'

_publ_section_title
;
 Tictoid expanded pyridiniums: assessing structural, electrochemical,
 electronic, and photophysical features.
;
_journal_issue 30
_journal_name_full 'The journal of physical chemistry. A'
_journal_page_first 7880
_journal_page_last 7891
_journal_paper_doi 10.1021/jp3043158
_journal_volume 116
_journal_year 2012
_chemical_compound_source 'see text'
_chemical_formula_moiety '2(C34 H25 N2), 2(C3 H6 O), 2(B F4), H2 O'
_chemical_formula_sum 'C37 H32 B F4 N2 O1.5'
_chemical_formula_weight 615.46
_chemical_name_common B_PP
_chemical_name_systematic py-DPH2PH2(BF4)(H2O)
_space_group_IT_number 14
_symmetry_cell_setting monoclinic
_symmetry_Int_Tables_number 14
_symmetry_space_group_name_Hall '-P 2yn'
_symmetry_space_group_name_H-M 'P 1 21/n 1'
_atom_sites_solution_hydrogens geom
_atom_sites_solution_primary direct
_atom_sites_solution_secondary difmap
_audit_creation_date 'Jun 17 16:10:17 2010'
_audit_creation_method SHELXL-97
_cell_angle_alpha 90.00
_cell_angle_beta 101.73(3)
_cell_angle_gamma 90.00
_cell_formula_units_Z 8
_cell_length_a 14.651(3)
_cell_length_b 15.895(3)
_cell_length_c 27.762(6)
_cell_measurement_temperature 123(2)
_cell_volume 6330(2)
_computing_cell_refinement 'Dirax/lsq (Duisenberg & Schreurs, 1989-2000)'
_computing_data_collection KappaCCD
_computing_data_reduction 'Denzo and Scalepak (Otwinowski & Minor, 1997)'
_computing_publication_material 'PLATON (Spek, 2003)'
_computing_structure_refinement 'SHELXL-97 (Sheldrick, 1997)'
_computing_structure_solution 'SHELXS-97 (Sheldrick, 1990)'
_diffrn_ambient_temperature 123(1)
_diffrn_measured_fraction_theta_full 0.912
_diffrn_measured_fraction_theta_max 0.912
_diffrn_measurement_device KappaCCD
_diffrn_measurement_device_type KappaCCD
_diffrn_measurement_method CCD
_diffrn_radiation_monochromator graphite
_diffrn_radiation_probe x-ray
_diffrn_radiation_source 'fine-focus sealed tube'
_diffrn_radiation_type MoK\a
_diffrn_radiation_wavelength 0.71073
_diffrn_radiation_wavelength_id all
_diffrn_reflns_av_R_equivalents 0.0488
_diffrn_reflns_av_sigmaI/netI 0.0363
_diffrn_reflns_limit_h_max 16
_diffrn_reflns_limit_h_min -20
_diffrn_reflns_limit_k_max 22
_diffrn_reflns_limit_k_min -22
_diffrn_reflns_limit_l_max 38
_diffrn_reflns_limit_l_min -37
_diffrn_reflns_number 78261
_diffrn_reflns_theta_full 29.56
_diffrn_reflns_theta_max 29.56
_diffrn_reflns_theta_min 2.93
_exptl_absorpt_coefficient_mu 0.094
_exptl_absorpt_correction_type none
_exptl_crystal_colour colorless
_exptl_crystal_density_diffrn 1.292
_exptl_crystal_density_method 'not measured'
_exptl_crystal_description bloc
_exptl_crystal_F_000 2568
_exptl_crystal_size_max 0.20
_exptl_crystal_size_mid 0.08
_exptl_crystal_size_min 0.05
_refine_diff_density_max 0.789
_refine_diff_density_min -0.650
_refine_diff_density_rms 0.055
_refine_ls_extinction_method none
_refine_ls_goodness_of_fit_ref 1.523
_refine_ls_hydrogen_treatment mixed
_refine_ls_matrix_type full
_refine_ls_number_parameters 836
_refine_ls_number_reflns 17252
_refine_ls_number_restraints 683
_refine_ls_restrained_S_all 1.506
_refine_ls_R_factor_all 0.0814
_refine_ls_R_factor_gt 0.0606
_refine_ls_shift/su_max 0.062
_refine_ls_shift/su_mean 0.001
_refine_ls_structure_factor_coef Fsqd
_refine_ls_weighting_details 'calc w=1/[\s^2^(Fo^2^)+(0.0800P)^2^+0.0000P] where P=(Fo^2^+2Fc^2^)/3'
_refine_ls_weighting_scheme calc
_refine_ls_wR_factor_gt 0.1772
_refine_ls_wR_factor_ref 0.1888
_reflns_number_gt 13001
_reflns_number_total 17252
_reflns_threshold_expression >2sigma(I)
_cod_data_source_file jp3043158_si_002.cif
_cod_data_source_block py_DPH2Ph2
_cod_depositor_comments
;
The following automatic conversions were performed:

'_symmetry_cell_setting' value 'Monoclinic' changed to 'monoclinic'
according to /home/saulius/struct/CIF-dictionaries/cif_core.dic
dictionary named 'cif_core.dic' version 2.4.2 from 2011-04-26.

Automatic conversion script
Id: cif_fix_values 1891 2012-01-12 08:04:46Z andrius 

 Adding full bibliography for 1508262--1508263.cif.
;
_cod_original_sg_symbol_H-M 'P 21/n'
_cod_original_formula_sum 'C37 H32 B F4 N2 O1.50'
_cod_database_code 1508262

loop_
_symmetry_equiv_pos_as_xyz
'x, y, z'
'-x+1/2, y+1/2, -z+1/2'
'-x, -y, -z'
'x-1/2, -y-1/2, z-1/2'

loop_
_atom_site_label
_atom_site_type_symbol
_atom_site_fract_x
_atom_site_fract_y
_atom_site_fract_z
_atom_site_U_iso_or_equiv
_atom_site_adp_type
_atom_site_occupancy
_atom_site_symmetry_multiplicity
_atom_site_calc_flag
_atom_site_refinement_flags
N101 N 0.10701(8) 0.14602(7) 0.84507(4) 0.0197(2) Uani 1 1 d U
C102 C 0.18073(10) 0.20033(9) 0.85692(5) 0.0215(3) Uani 1 1 d U
C103 C 0.23800(10) 0.21294(9) 0.82405(5) 0.0226(3) Uani 1 1 d U
H10A H 0.2897 0.2500 0.8326 0.027 Uiso 1 1 calc R
C104 C 0.22210(10) 0.17263(9) 0.77835(5) 0.0205(3) Uani 1 1 d U
C105 C 0.14406(10) 0.12061(9) 0.76709(5) 0.0219(3) Uani 1 1 d U
H10B H 0.1296 0.0943 0.7357 0.026 Uiso 1 1 calc R
C106 C 0.08738(10) 0.10638(9) 0.80027(5) 0.0206(3) Uani 1 1 d U
C107 C 0.28304(10) 0.18699(9) 0.74290(5) 0.0205(3) Uani 1 1 d U
C108 C 0.37676(10) 0.20859(9) 0.75893(5) 0.0226(3) Uani 1 1 d U
H10C H 0.4022 0.2122 0.7932 0.027 Uiso 1 1 calc R
C109 C 0.43295(10) 0.22474(9) 0.72543(5) 0.0236(3) Uani 1 1 d U
H10D H 0.4970 0.2375 0.7369 0.028 Uiso 1 1 calc R
C110 C 0.39605(10) 0.22238(9) 0.67479(5) 0.0240(3) Uani 1 1 d U
C111 C 0.30256(10) 0.20086(10) 0.65882(5) 0.0258(3) Uani 1 1 d U
H11A H 0.2764 0.1994 0.6246 0.031 Uiso 1 1 calc R
C112 C 0.24739(10) 0.18163(9) 0.69237(5) 0.0238(3) Uani 1 1 d U
H11B H 0.1846 0.1646 0.6809 0.029 Uiso 1 1 calc R
C113 C 0.45487(11) 0.24277(10) 0.63829(5) 0.0254(3) Uani 1 1 d U
C114 C 0.54218(12) 0.20602(11) 0.64179(6) 0.0322(4) Uani 1 1 d U
H11C H 0.5655 0.1682 0.6679 0.039 Uiso 1 1 calc R
C115 C 0.59513(12) 0.22476(12) 0.60696(7) 0.0382(4) Uani 1 1 d U
H11D H 0.6543 0.1990 0.6091 0.046 Uiso 1 1 calc R
C116 C 0.56237(13) 0.28069(12) 0.56908(7) 0.0379(4) Uani 1 1 d U
H11E H 0.5989 0.2932 0.5454 0.045 Uiso 1 1 calc R
C117 C 0.47586(13) 0.31836(11) 0.56595(6) 0.0356(4) Uani 1 1 d U
H11F H 0.4534 0.3573 0.5403 0.043 Uiso 1 1 calc R
C118 C 0.42229(12) 0.29900(10) 0.60028(6) 0.0298(3) Uani 1 1 d U
H11G H 0.3628 0.3244 0.5978 0.036 Uiso 1 1 calc R
C119 C 0.05064(10) 0.12717(9) 0.88147(5) 0.0205(3) Uani 1 1 d U
C120 C -0.04210(10) 0.15039(9) 0.87299(5) 0.0238(3) Uani 1 1 d U
H12A H -0.0710 0.1789 0.8438 0.029 Uiso 1 1 calc R
C121 C -0.09077(11) 0.12985(10) 0.90929(6) 0.0270(3) Uani 1 1 d U
H12B H -0.1547 0.1453 0.9041 0.032 Uiso 1 1 calc R
N122 N -0.05378(9) 0.08974(9) 0.95111(5) 0.0285(3) Uani 1 1 d U
C123 C 0.03603(11) 0.06889(10) 0.95774(6) 0.0272(3) Uani 1 1 d U
H12D H 0.0636 0.0410 0.9874 0.033 Uiso 1 1 calc R
C124 C 0.09179(10) 0.08545(9) 0.92388(5) 0.0232(3) Uani 1 1 d U
H12E H 0.1554 0.0688 0.9297 0.028 Uiso 1 1 calc R
C125 C 0.00632(10) 0.04902(9) 0.78770(5) 0.0223(3) Uani 1 1 d U
C126 C -0.06598(12) 0.07134(11) 0.74919(6) 0.0315(4) Uani 1 1 d U
H12F H -0.0631 0.1230 0.7323 0.038 Uiso 1 1 calc R
C127 C -0.14255(12) 0.01869(13) 0.73514(6) 0.0383(4) Uani 1 1 d U
H12G H -0.1921 0.0344 0.7090 0.046 Uiso 1 1 calc R
C128 C -0.14611(12) -0.05682(11) 0.75963(7) 0.0354(4) Uani 1 1 d U
H12H H -0.1983 -0.0930 0.7502 0.042 Uiso 1 1 calc R
C129 C -0.07402(12) -0.07968(10) 0.79776(7) 0.0325(4) Uani 1 1 d U
H12I H -0.0769 -0.1316 0.8143 0.039 Uiso 1 1 calc R
C130 C 0.00258(11) -0.02723(9) 0.81205(6) 0.0267(3) Uani 1 1 d U
H13A H 0.0520 -0.0432 0.8382 0.032 Uiso 1 1 calc R
C131 C 0.19609(11) 0.24732(9) 0.90418(5) 0.0231(3) Uani 1 1 d U
C132 C 0.12852(12) 0.30246(10) 0.91455(6) 0.0296(3) Uani 1 1 d U
H13B H 0.0709 0.3088 0.8919 0.035 Uiso 1 1 calc R
C133 C 0.14608(13) 0.34808(11) 0.95821(7) 0.0367(4) Uani 1 1 d U
H13C H 0.1002 0.3856 0.9655 0.044 Uiso 1 1 calc R
C134 C 0.23017(13) 0.33904(12) 0.99110(6) 0.0382(4) Uani 1 1 d U
H13D H 0.2418 0.3702 1.0209 0.046 Uiso 1 1 calc R
C135 C 0.29728(13) 0.28482(12) 0.98065(6) 0.0400(4) Uani 1 1 d U
H13E H 0.3549 0.2786 1.0034 0.048 Uiso 1 1 calc R
C136 C 0.28069(11) 0.23929(11) 0.93694(6) 0.0307(3) Uani 1 1 d U
H13F H 0.3273 0.2027 0.9296 0.037 Uiso 1 1 calc R
N201 N -0.04049(8) 0.43250(7) 0.67058(4) 0.0220(3) Uani 1 1 d U
C202 C -0.01983(10) 0.50101(9) 0.70056(5) 0.0228(3) Uani 1 1 d U
C203 C 0.05907(10) 0.49979(9) 0.73734(5) 0.0238(3) Uani 1 1 d U
H20A H 0.0710 0.5451 0.7601 0.029 Uiso 1 1 calc R
C204 C 0.12115(10) 0.43320(9) 0.74152(5) 0.0232(3) Uani 1 1 d U
C205 C 0.09790(10) 0.36485(9) 0.71026(6) 0.0247(3) Uani 1 1 d U
H20B H 0.1396 0.3186 0.7125 0.030 Uiso 1 1 calc R
C206 C 0.01526(10) 0.36310(9) 0.67607(5) 0.0234(3) Uani 1 1 d U
C207 C 0.21053(10) 0.43405(9) 0.77772(6) 0.0242(3) Uani 1 1 d U
C208 C 0.21475(11) 0.45871(11) 0.82621(6) 0.0312(3) Uani 1 1 d U
H20C H 0.1598 0.4771 0.8363 0.037 Uiso 1 1 calc R
C209 C 0.29856(11) 0.45654(11) 0.85988(6) 0.0328(4) Uani 1 1 d U
H20D H 0.3001 0.4729 0.8930 0.039 Uiso 1 1 calc R
C210 C 0.38125(10) 0.43065(9) 0.84617(6) 0.0258(3) Uani 1 1 d U
C211 C 0.37631(11) 0.40848(9) 0.79712(6) 0.0268(3) Uani 1 1 d U
H21A H 0.4316 0.3923 0.7866 0.032 Uiso 1 1 calc R
C212 C 0.29259(11) 0.40949(9) 0.76345(6) 0.0263(3) Uani 1 1 d U
H21B H 0.2909 0.3933 0.7303 0.032 Uiso 1 1 calc R
C213 C 0.47139(11) 0.42601(10) 0.88274(6) 0.0300(3) Uani 1 1 d U
C214 C 0.47282(13) 0.41844(16) 0.93121(8) 0.0562(6) Uani 1 1 d U
H21C H 0.4156 0.4154 0.9422 0.067 Uiso 1 1 calc R
C215 C 0.55660(15) 0.41496(19) 0.96566(8) 0.0702(8) Uani 1 1 d U
H21D H 0.5558 0.4101 0.9997 0.084 Uiso 1 1 calc R
C216 C 0.63994(13) 0.41851(13) 0.95062(8) 0.0494(5) Uani 1 1 d U
H21E H 0.6970 0.4159 0.9740 0.059 Uiso 1 1 calc R
C217 C 0.64022(12) 0.42593(11) 0.90129(8) 0.0412(4) Uani 1 1 d U
H21F H 0.6976 0.4281 0.8904 0.049 Uiso 1 1 calc R
C218 C 0.55641(12) 0.43029(11) 0.86737(7) 0.0360(4) Uani 1 1 d U
H21G H 0.5569 0.4362 0.8334 0.043 Uiso 1 1 calc R
C219 C -0.12120(11) 0.43476(9) 0.63000(6) 0.0250(3) Uani 1 1 d U
C220 C -0.10656(12) 0.43182(10) 0.58230(6) 0.0291(3) Uani 1 1 d U
H22A H -0.0455 0.4312 0.5757 0.035 Uiso 1 1 calc R
C221 C -0.18448(13) 0.42979(11) 0.54479(6) 0.0367(4) Uani 1 1 d U
H22B H -0.1754 0.4266 0.5119 0.044 Uiso 1 1 calc R
N222 N -0.27176(11) 0.43204(10) 0.55196(6) 0.0409(4) Uani 1 1 d U
C223 C -0.28283(12) 0.43684(10) 0.59844(7) 0.0362(4) Uani 1 1 d U
H22D H -0.3446 0.4401 0.6040 0.043 Uiso 1 1 calc R
C224 C -0.21008(11) 0.43740(9) 0.63908(6) 0.0286(3) Uani 1 1 d U
H22E H -0.2210 0.4395 0.6716 0.034 Uiso 1 1 calc R
C225 C -0.01429(11) 0.28595(9) 0.64706(6) 0.0259(3) Uani 1 1 d U
C226 C 0.04422(12) 0.25208(10) 0.61856(6) 0.0312(3) Uani 1 1 d U
H22F H 0.1003 0.2802 0.6162 0.037 Uiso 1 1 calc R
C227 C 0.02078(13) 0.17711(11) 0.59350(7) 0.0383(4) Uani 1 1 d U
H22G H 0.0609 0.1540 0.5740 0.046 Uiso 1 1 calc R
C228 C -0.06082(14) 0.13599(10) 0.59684(6) 0.0403(4) Uani 1 1 d U
H22H H -0.0769 0.0849 0.5795 0.048 Uiso 1 1 calc R
C229 C -0.11941(13) 0.16939(10) 0.62561(7) 0.0372(4) Uani 1 1 d U
H22I H -0.1752 0.1408 0.6280 0.045 Uiso 1 1 calc R
C230 C -0.09669(12) 0.24429(10) 0.65083(6) 0.0314(3) Uani 1 1 d U
H23A H -0.1367 0.2671 0.6705 0.038 Uiso 1 1 calc R
C231 C -0.07966(10) 0.57738(9) 0.69134(6) 0.0271(3) Uani 1 1 d U
C232 C -0.07224(13) 0.62988(10) 0.65237(6) 0.0342(4) Uani 1 1 d U
H23B H -0.0325 0.6150 0.6306 0.041 Uiso 1 1 calc R
C233 C -0.12302(14) 0.70417(11) 0.64535(8) 0.0449(5) Uani 1 1 d U
H23C H -0.1173 0.7407 0.6190 0.054 Uiso 1 1 calc R
C234 C -0.18163(14) 0.72505(12) 0.67642(8) 0.0492(5) Uani 1 1 d U
H23D H -0.2166 0.7758 0.6713 0.059 Uiso 1 1 calc R
C235 C -0.18981(13) 0.67279(13) 0.71482(9) 0.0477(5) Uani 1 1 d U
H23E H -0.2309 0.6874 0.7359 0.057 Uiso 1 1 calc R
C236 C -0.13807(12) 0.59827(11) 0.72312(7) 0.0369(4) Uani 1 1 d U
H23F H -0.1428 0.5627 0.7500 0.044 Uiso 1 1 calc R
C501 C 0.39420(18) 0.08910(14) 0.53807(8) 0.0559(6) Uani 1 1 d U
H50A H 0.3744 0.0367 0.5515 0.084 Uiso 1 1 calc R
H50B H 0.3527 0.1350 0.5434 0.084 Uiso 1 1 calc R
H50C H 0.4582 0.1023 0.5546 0.084 Uiso 1 1 calc R
C502 C 0.39033(15) 0.15784(13) 0.45551(9) 0.0532(5) Uani 1 1 d U
H50D H 0.3959 0.1438 0.4219 0.080 Uiso 1 1 calc R
H50E H 0.4432 0.1930 0.4709 0.080 Uiso 1 1 calc R
H50F H 0.3320 0.1885 0.4547 0.080 Uiso 1 1 calc R
C503 C 0.39011(13) 0.07886(12) 0.48451(7) 0.0406(4) Uani 1 1 d U
O504 O 0.38562(11) 0.00991(9) 0.46529(5) 0.0532(4) Uani 1 1 d U
C505 C 0.06169(15) 0.32591(18) 0.49305(9) 0.0648(7) Uani 1 1 d U
H50G H 0.0407 0.3155 0.4577 0.097 Uiso 1 1 calc R
H50H H 0.0544 0.3858 0.4999 0.097 Uiso 1 1 calc R
H50I H 0.0242 0.2924 0.5114 0.097 Uiso 1 1 calc R
C506 C 0.23026(15) 0.35906(14) 0.49272(8) 0.0494(5) Uani 1 1 d U
H50J H 0.2373 0.4099 0.5131 0.074 Uiso 1 1 calc R
H50K H 0.2080 0.3746 0.4582 0.074 Uiso 1 1 calc R
H50L H 0.2906 0.3306 0.4965 0.074 Uiso 1 1 calc R
C507 C 0.16186(13) 0.30172(12) 0.50848(7) 0.0396(4) Uani 1 1 d U
O508 O 0.18639(10) 0.23920(9) 0.53312(6) 0.0517(4) Uani 1 1 d U
B601 B -0.08023(16) 0.34904(15) 0.79461(8) 0.0431(5) Uani 1 1 d DU
F602 F -0.03896(14) 0.42863(11) 0.81500(7) 0.0744(5) Uani 0.80 1 d PDU
F603 F -0.12751(11) 0.36912(13) 0.74974(6) 0.0609(4) Uani 0.80 1 d PDU
F604 F -0.00496(9) 0.29959(10) 0.79450(5) 0.0704(4) Uani 1 1 d DU
F605 F -0.13127(9) 0.32616(9) 0.82811(5) 0.0624(4) Uani 1 1 d DU
B606 B 0.17460(14) 0.49824(13) 0.61189(7) 0.0341(4) Uani 1 1 d U
F607 F 0.11948(12) 0.54534(11) 0.63605(7) 0.0904(5) Uani 1 1 d U
F608 F 0.13105(12) 0.42402(9) 0.59919(6) 0.0826(5) Uani 1 1 d U
F609 F 0.25942(9) 0.48768(10) 0.64321(5) 0.0739(4) Uani 1 1 d U
F610 F 0.18911(9) 0.53976(9) 0.57081(5) 0.0635(4) Uani 1 1 d U
F612 F -0.1416(4) 0.2798(5) 0.7618(2) 0.0609(4) Uani 0.20 1 d PDU
F613 F -0.1073(6) 0.4159(5) 0.7696(3) 0.0744(5) Uani 0.20 1 d PDU
O701 O -0.16711(12) 0.52445(10) 0.86033(6) 0.0586(4) Uani 1 1 d D
HW01 H -0.1270(16) 0.5157(17) 0.8954(7) 0.076 Uiso 1 1 d D
HW02 H -0.1278(16) 0.4936(15) 0.8409(9) 0.076 Uiso 1 1 d D

loop_
_atom_site_aniso_label
_atom_site_aniso_U_11
_atom_site_aniso_U_22
_atom_site_aniso_U_33
_atom_site_aniso_U_23
_atom_site_aniso_U_13
_atom_site_aniso_U_12
N101 0.0229(6) 0.0203(5) 0.0166(5) 0.0020(4) 0.0057(5) 0.0014(5)
C102 0.0234(7) 0.0206(6) 0.0206(6) 0.0011(5) 0.0047(6) 0.0004(5)
C103 0.0258(7) 0.0221(7) 0.0200(6) 0.0005(5) 0.0048(6) -0.0024(5)
C104 0.0237(7) 0.0198(6) 0.0190(6) 0.0023(5) 0.0068(6) 0.0032(5)
C105 0.0259(7) 0.0227(7) 0.0176(6) 0.0006(5) 0.0060(6) 0.0011(5)
C106 0.0239(7) 0.0191(6) 0.0183(6) 0.0011(5) 0.0031(6) 0.0015(5)
C107 0.0231(7) 0.0187(6) 0.0205(6) 0.0014(5) 0.0062(6) 0.0024(5)
C108 0.0259(7) 0.0232(7) 0.0187(6) 0.0020(5) 0.0044(6) 0.0026(6)
C109 0.0224(7) 0.0251(7) 0.0242(7) 0.0008(6) 0.0064(6) 0.0003(6)
C110 0.0267(7) 0.0231(7) 0.0237(7) 0.0002(6) 0.0083(6) 0.0006(6)
C111 0.0278(8) 0.0313(8) 0.0187(7) 0.0000(6) 0.0056(6) -0.0008(6)
C112 0.0231(7) 0.0265(7) 0.0226(7) 0.0001(6) 0.0063(6) -0.0010(6)
C113 0.0287(8) 0.0274(7) 0.0217(7) -0.0039(6) 0.0087(6) -0.0043(6)
C114 0.0306(8) 0.0356(9) 0.0319(8) -0.0007(7) 0.0098(7) -0.0004(7)
C115 0.0293(9) 0.0469(10) 0.0420(10) -0.0070(8) 0.0156(8) -0.0047(7)
C116 0.0383(9) 0.0465(10) 0.0344(9) -0.0078(8) 0.0205(8) -0.0156(8)
C117 0.0430(10) 0.0387(9) 0.0265(8) -0.0008(7) 0.0104(7) -0.0119(8)
C118 0.0321(8) 0.0319(8) 0.0267(8) -0.0008(6) 0.0094(7) -0.0052(6)
C119 0.0238(7) 0.0206(6) 0.0185(6) -0.0003(5) 0.0076(6) -0.0017(5)
C120 0.0252(7) 0.0251(7) 0.0210(7) 0.0018(6) 0.0046(6) 0.0024(6)
C121 0.0241(7) 0.0317(8) 0.0263(7) -0.0018(6) 0.0075(6) 0.0010(6)
N122 0.0283(7) 0.0380(7) 0.0209(6) -0.0001(5) 0.0087(5) -0.0049(6)
C123 0.0287(8) 0.0329(8) 0.0197(7) 0.0042(6) 0.0043(6) -0.0044(6)
C124 0.0226(7) 0.0256(7) 0.0210(7) 0.0022(6) 0.0037(6) -0.0005(6)
C125 0.0246(7) 0.0240(7) 0.0199(6) -0.0021(5) 0.0083(6) -0.0024(6)
C126 0.0337(9) 0.0361(9) 0.0232(7) 0.0032(7) 0.0022(7) -0.0045(7)
C127 0.0310(9) 0.0528(11) 0.0273(8) -0.0006(8) -0.0028(7) -0.0051(8)
C128 0.0298(8) 0.0423(9) 0.0353(9) -0.0103(8) 0.0096(7) -0.0125(7)
C129 0.0326(8) 0.0281(8) 0.0395(9) -0.0021(7) 0.0135(8) -0.0055(6)
C130 0.0267(8) 0.0254(7) 0.0285(7) 0.0009(6) 0.0068(6) 0.0002(6)
C131 0.0290(8) 0.0232(7) 0.0185(6) 0.0000(5) 0.0082(6) -0.0050(6)
C132 0.0325(8) 0.0296(8) 0.0272(8) -0.0037(6) 0.0074(7) -0.0018(6)
C133 0.0431(10) 0.0341(9) 0.0362(9) -0.0097(7) 0.0156(8) -0.0017(8)
C134 0.0480(10) 0.0414(10) 0.0264(8) -0.0127(7) 0.0103(8) -0.0110(8)
C135 0.0390(10) 0.0490(11) 0.0282(8) -0.0076(8) -0.0017(7) -0.0055(8)
C136 0.0309(8) 0.0337(8) 0.0270(8) -0.0036(7) 0.0049(7) -0.0026(7)
N201 0.0211(6) 0.0220(6) 0.0218(6) 0.0007(5) 0.0014(5) -0.0007(5)
C202 0.0238(7) 0.0212(7) 0.0235(7) 0.0015(6) 0.0051(6) -0.0006(5)
C203 0.0251(7) 0.0214(7) 0.0242(7) -0.0014(6) 0.0031(6) -0.0010(5)
C204 0.0241(7) 0.0235(7) 0.0215(7) 0.0013(6) 0.0036(6) -0.0017(6)
C205 0.0245(7) 0.0219(7) 0.0260(7) 0.0004(6) 0.0016(6) 0.0019(6)
C206 0.0263(7) 0.0200(7) 0.0229(7) 0.0013(5) 0.0028(6) 0.0000(5)
C207 0.0244(7) 0.0200(7) 0.0262(7) 0.0008(6) 0.0004(6) -0.0001(5)
C208 0.0252(8) 0.0365(9) 0.0299(8) -0.0057(7) 0.0006(7) 0.0046(6)
C209 0.0282(8) 0.0418(9) 0.0259(8) -0.0060(7) -0.0002(7) 0.0014(7)
C210 0.0238(7) 0.0221(7) 0.0297(8) 0.0026(6) 0.0007(6) -0.0025(6)
C211 0.0248(7) 0.0247(7) 0.0310(8) 0.0019(6) 0.0059(6) 0.0003(6)
C212 0.0280(8) 0.0252(7) 0.0253(7) 0.0008(6) 0.0044(6) -0.0007(6)
C213 0.0241(8) 0.0245(7) 0.0391(9) 0.0012(7) 0.0010(7) -0.0032(6)
C214 0.0252(9) 0.0912(17) 0.0481(12) 0.0357(12) -0.0023(8) -0.0075(10)
C215 0.0401(12) 0.125(2) 0.0396(11) 0.0392(14) -0.0052(9) -0.0123(13)
C216 0.0300(9) 0.0530(12) 0.0567(13) 0.0190(10) -0.0113(9) 0.0010(8)
C217 0.0257(8) 0.0389(10) 0.0562(12) -0.0087(9) 0.0014(8) 0.0022(7)
C218 0.0281(8) 0.0379(9) 0.0398(9) -0.0089(8) 0.0016(7) 0.0012(7)
C219 0.0262(7) 0.0194(7) 0.0263(7) 0.0020(6) -0.0020(6) 0.0003(6)
C220 0.0315(8) 0.0272(8) 0.0270(8) 0.0022(6) 0.0024(7) 0.0005(6)
C221 0.0453(10) 0.0346(9) 0.0260(8) 0.0013(7) -0.0030(7) 0.0029(7)
N222 0.0362(8) 0.0385(8) 0.0401(8) 0.0008(7) -0.0111(7) 0.0021(6)
C223 0.0268(8) 0.0307(8) 0.0466(10) -0.0004(8) -0.0034(8) -0.0009(7)
C224 0.0257(8) 0.0256(7) 0.0330(8) 0.0002(6) 0.0022(7) -0.0015(6)
C225 0.0299(8) 0.0201(7) 0.0236(7) 0.0021(6) -0.0040(6) 0.0013(6)
C226 0.0348(9) 0.0271(8) 0.0288(8) -0.0009(6) -0.0008(7) 0.0036(6)
C227 0.0502(11) 0.0290(8) 0.0307(9) -0.0055(7) -0.0036(8) 0.0066(8)
C228 0.0585(12) 0.0219(8) 0.0310(9) -0.0007(7) -0.0130(8) 0.0013(8)
C229 0.0404(9) 0.0266(8) 0.0373(9) 0.0071(7) -0.0095(8) -0.0083(7)
C230 0.0350(9) 0.0252(7) 0.0310(8) 0.0037(6) -0.0003(7) -0.0024(6)
C231 0.0230(7) 0.0219(7) 0.0334(8) -0.0042(6) -0.0018(6) 0.0003(6)
C232 0.0397(9) 0.0257(8) 0.0329(8) -0.0005(7) -0.0026(7) 0.0036(7)
C233 0.0508(11) 0.0305(9) 0.0453(11) 0.0004(8) -0.0091(9) 0.0107(8)
C234 0.0397(10) 0.0312(9) 0.0659(13) -0.0100(9) -0.0148(10) 0.0144(8)
C235 0.0305(9) 0.0434(11) 0.0683(14) -0.0204(10) 0.0078(9) 0.0062(8)
C236 0.0291(8) 0.0359(9) 0.0451(10) -0.0083(8) 0.0062(8) 0.0007(7)
C501 0.0744(15) 0.0489(12) 0.0436(11) -0.0104(10) 0.0098(11) -0.0103(11)
C502 0.0526(12) 0.0453(11) 0.0599(13) 0.0032(10) 0.0074(11) -0.0103(10)
C503 0.0342(9) 0.0414(10) 0.0450(10) -0.0020(8) 0.0056(8) -0.0050(8)
O504 0.0730(10) 0.0425(8) 0.0436(8) -0.0047(6) 0.0109(8) -0.0041(7)
C505 0.0415(12) 0.099(2) 0.0540(14) 0.0252(13) 0.0101(11) 0.0028(12)
C506 0.0458(11) 0.0577(13) 0.0452(11) 0.0050(10) 0.0102(9) -0.0077(9)
C507 0.0421(10) 0.0431(10) 0.0332(9) -0.0024(8) 0.0070(8) -0.0026(8)
O508 0.0543(9) 0.0435(8) 0.0537(9) 0.0074(7) 0.0025(7) -0.0043(7)
B601 0.0414(11) 0.0497(12) 0.0420(12) 0.0215(10) 0.0172(10) 0.0081(10)
F602 0.0842(13) 0.0718(12) 0.0769(12) -0.0112(9) 0.0390(11) -0.0290(9)
F603 0.0471(8) 0.0952(13) 0.0376(8) 0.0154(8) 0.0023(7) 0.0176(9)
F604 0.0544(8) 0.0934(10) 0.0697(9) 0.0416(8) 0.0272(7) 0.0310(7)
F605 0.0554(7) 0.0727(9) 0.0682(8) 0.0278(7) 0.0338(7) 0.0078(6)
B606 0.0321(10) 0.0418(11) 0.0296(9) 0.0007(8) 0.0092(8) -0.0094(8)
F607 0.0818(11) 0.1105(13) 0.0936(12) -0.0032(10) 0.0526(10) 0.0186(10)
F608 0.0955(11) 0.0638(9) 0.0851(11) -0.0043(8) 0.0105(9) -0.0458(8)
F609 0.0509(8) 0.0975(11) 0.0626(9) 0.0145(8) -0.0137(7) -0.0090(7)
F610 0.0628(8) 0.0819(9) 0.0493(7) 0.0228(7) 0.0196(6) -0.0119(7)
F612 0.0471(8) 0.0952(13) 0.0376(8) 0.0154(8) 0.0023(7) 0.0176(9)
F613 0.0842(13) 0.0718(12) 0.0769(12) -0.0112(9) 0.0390(11) -0.0290(9)
O701 0.0594(10) 0.0577(9) 0.0526(9) 0.0044(8) -0.0027(8) 0.0013(8)

loop_
_atom_type_symbol
_atom_type_description
_atom_type_scat_dispersion_real
_atom_type_scat_dispersion_imag
_atom_type_scat_source
C C 0.0033 0.0016 'International Tables Vol C Tables 4.2.6.8 and 6.1.1.4'
H H 0.0000 0.0000 'International Tables Vol C Tables 4.2.6.8 and 6.1.1.4'
N N 0.0061 0.0033 'International Tables Vol C Tables 4.2.6.8 and 6.1.1.4'
B B 0.0013 0.0007 'International Tables Vol C Tables 4.2.6.8 and 6.1.1.4'
F F 0.0171 0.0103 'International Tables Vol C Tables 4.2.6.8 and 6.1.1.4'
O O 0.0106 0.0060 'International Tables Vol C Tables 4.2.6.8 and 6.1.1.4'

loop_
_geom_angle_atom_site_label_1
_geom_angle_atom_site_label_2
_geom_angle_atom_site_label_3
_geom_angle
C106 N101 C102 121.15(12)
C106 N101 C119 119.30(12)
C102 N101 C119 119.50(11)
N101 C102 C103 119.38(13)
N101 C102 C131 119.95(12)
C103 C102 C131 120.63(13)
C102 C103 C104 121.62(14)
C102 C103 H10A 119.2
C104 C103 H10A 119.2
C105 C104 C103 116.94(13)
C105 C104 C107 121.49(13)
C103 C104 C107 121.53(13)
C106 C105 C104 121.70(13)
C106 C105 H10B 119.1
C104 C105 H10B 119.1
N101 C106 C105 119.13(13)
N101 C106 C125 120.44(12)
C105 C106 C125 120.43(13)
C112 C107 C108 118.53(13)
C112 C107 C104 120.49(13)
C108 C107 C104 120.95(13)
C109 C108 C107 120.73(13)
C109 C108 H10C 119.6
C107 C108 H10C 119.6
C108 C109 C110 120.54(14)
C108 C109 H10D 119.7
C110 C109 H10D 119.7
C111 C110 C109 118.67(13)
C111 C110 C113 120.18(13)
C109 C110 C113 121.15(14)
C112 C111 C110 120.66(14)
C112 C111 H11A 119.7
C110 C111 H11A 119.7
C111 C112 C107 120.77(14)
C111 C112 H11B 119.6
C107 C112 H11B 119.6
C118 C113 C114 119.43(14)
C118 C113 C110 119.86(14)
C114 C113 C110 120.71(14)
C115 C114 C113 119.80(16)
C115 C114 H11C 120.1
C113 C114 H11C 120.1
C116 C115 C114 120.61(16)
C116 C115 H11D 119.7
C114 C115 H11D 119.7
C117 C116 C115 119.67(15)
C117 C116 H11E 120.2
C115 C116 H11E 120.2
C116 C117 C118 119.89(17)
C116 C117 H11F 120.1
C118 C117 H11F 120.1
C117 C118 C113 120.60(16)
C117 C118 H11G 119.7
C113 C118 H11G 119.7
C124 C119 C120 121.21(13)
C124 C119 N101 118.63(12)
C120 C119 N101 120.16(12)
C119 C120 C121 116.53(14)
C119 C120 H12A 121.7
C121 C120 H12A 121.7
N122 C121 C120 124.40(14)
N122 C121 H12B 117.8
C120 C121 H12B 117.8
C123 N122 C121 116.90(13)
N122 C123 C124 123.98(14)
N122 C123 H12D 118.0
C124 C123 H12D 118.0
C119 C124 C123 116.97(14)
C119 C124 H12E 121.5
C123 C124 H12E 121.5
C126 C125 C130 119.75(14)
C126 C125 C106 118.25(13)
C130 C125 C106 121.96(14)
C125 C126 C127 120.50(16)
C125 C126 H12F 119.8
C127 C126 H12F 119.8
C128 C127 C126 119.51(16)
C128 C127 H12G 120.2
C126 C127 H12G 120.2
C129 C128 C127 120.26(16)
C129 C128 H12H 119.9
C127 C128 H12H 119.9
C128 C129 C130 120.51(16)
C128 C129 H12I 119.7
C130 C129 H12I 119.7
C129 C130 C125 119.48(15)
C129 C130 H13A 120.3
C125 C130 H13A 120.3
C136 C131 C132 119.98(14)
C136 C131 C102 119.18(14)
C132 C131 C102 120.74(14)
C133 C132 C131 119.60(16)
C133 C132 H13B 120.2
C131 C132 H13B 120.2
C134 C133 C132 120.21(16)
C134 C133 H13C 119.9
C132 C133 H13C 119.9
C135 C134 C133 120.14(16)
C135 C134 H13D 119.9
C133 C134 H13D 119.9
C134 C135 C136 120.14(17)
C134 C135 H13E 119.9
C136 C135 H13E 119.9
C131 C136 C135 119.92(16)
C131 C136 H13F 120.0
C135 C136 H13F 120.0
C206 N201 C202 121.56(13)
C206 N201 C219 118.67(12)
C202 N201 C219 119.69(12)
N201 C202 C203 119.25(13)
N201 C202 C231 119.68(13)
C203 C202 C231 120.98(13)
C202 C203 C204 120.69(14)
C202 C203 H20A 119.7
C204 C203 H20A 119.7
C203 C204 C205 118.16(14)
C203 C204 C207 121.69(13)
C205 C204 C207 120.15(13)
C206 C205 C204 121.04(14)
C206 C205 H20B 119.5
C204 C205 H20B 119.5
N201 C206 C205 118.90(13)
N201 C206 C225 120.44(13)
C205 C206 C225 120.62(13)
C208 C207 C212 118.81(14)
C208 C207 C204 121.25(14)
C212 C207 C204 119.94(14)
C209 C208 C207 120.34(15)
C209 C208 H20C 119.8
C207 C208 H20C 119.8
C208 C209 C210 121.35(15)
C208 C209 H20D 119.3
C210 C209 H20D 119.3
C211 C210 C209 117.58(15)
C211 C210 C213 120.93(14)
C209 C210 C213 121.49(15)
C212 C211 C210 121.33(15)
C212 C211 H21A 119.3
C210 C211 H21A 119.3
C211 C212 C207 120.55(14)
C211 C212 H21B 119.7
C207 C212 H21B 119.7
C214 C213 C218 118.38(17)
C214 C213 C210 121.00(16)
C218 C213 C210 120.61(16)
C213 C214 C215 121.41(19)
C213 C214 H21C 119.3
C215 C214 H21C 119.3
C216 C215 C214 120.3(2)
C216 C215 H21D 119.9
C214 C215 H21D 119.9
C215 C216 C217 119.37(19)
C215 C216 H21E 120.3
C217 C216 H21E 120.3
C216 C217 C218 119.87(18)
C216 C217 H21F 120.1
C218 C217 H21F 120.1
C217 C218 C213 120.69(18)
C217 C218 H21G 119.7
C213 C218 H21G 119.7
C224 C219 C220 120.82(15)
C224 C219 N201 120.53(14)
C220 C219 N201 118.62(14)
C221 C220 C219 117.20(15)
C221 C220 H22A 121.4
C219 C220 H22A 121.4
N222 C221 C220 123.90(17)
N222 C221 H22B 118.1
C220 C221 H22B 118.1
C221 N222 C223 117.01(16)
N222 C223 C224 124.25(17)
N222 C223 H22D 117.9
C224 C223 H22D 117.9
C219 C224 C223 116.78(16)
C219 C224 H22E 121.6
C223 C224 H22E 121.6
C226 C225 C230 120.09(15)
C226 C225 C206 118.97(14)
C230 C225 C206 120.79(14)
C225 C226 C227 120.03(16)
C225 C226 H22F 120.0
C227 C226 H22F 120.0
C228 C227 C226 120.11(17)
C228 C227 H22G 119.9
C226 C227 H22G 119.9
C227 C228 C229 120.09(16)
C227 C228 H22H 120.0
C229 C228 H22H 120.0
C230 C229 C228 120.30(16)
C230 C229 H22I 119.8
C228 C229 H22I 119.8
C229 C230 C225 119.38(16)
C229 C230 H23A 120.3
C225 C230 H23A 120.3
C232 C231 C236 120.50(15)
C232 C231 C202 119.18(14)
C236 C231 C202 120.21(15)
C231 C232 C233 119.75(17)
C231 C232 H23B 120.1
C233 C232 H23B 120.1
C234 C233 C232 120.14(19)
C234 C233 H23C 119.9
C232 C233 H23C 119.9
C235 C234 C233 120.26(17)
C235 C234 H23D 119.9
C233 C234 H23D 119.9
C234 C235 C236 120.59(19)
C234 C235 H23E 119.7
C236 C235 H23E 119.7
C231 C236 C235 118.74(18)
C231 C236 H23F 120.6
C235 C236 H23F 120.6
C503 C501 H50A 109.5
C503 C501 H50B 109.5
H50A C501 H50B 109.5
C503 C501 H50C 109.5
H50A C501 H50C 109.5
H50B C501 H50C 109.5
C503 C502 H50D 109.5
C503 C502 H50E 109.5
H50D C502 H50E 109.5
C503 C502 H50F 109.5
H50D C502 H50F 109.5
H50E C502 H50F 109.5
O504 C503 C501 121.76(19)
O504 C503 C502 121.87(19)
C501 C503 C502 116.37(18)
C507 C505 H50G 109.5
C507 C505 H50H 109.5
H50G C505 H50H 109.5
C507 C505 H50I 109.5
H50G C505 H50I 109.5
H50H C505 H50I 109.5
C507 C506 H50J 109.5
C507 C506 H50K 109.5
H50J C506 H50K 109.5
C507 C506 H50L 109.5
H50J C506 H50L 109.5
H50K C506 H50L 109.5
O508 C507 C506 121.77(19)
O508 C507 C505 122.10(18)
C506 C507 C505 116.12(18)
F613 B601 F603 41.8(4)
F613 B601 F604 129.7(4)
F603 B601 F604 113.87(19)
F613 B601 F605 116.0(4)
F603 B601 F605 116.75(19)
F604 B601 F605 114.12(17)
F613 B601 F602 63.5(4)
F603 B601 F602 104.42(19)
F604 B601 F602 103.28(19)
F605 B601 F602 102.02(18)
F613 B601 F612 100.7(5)
F603 B601 F612 60.3(3)
F604 B601 F612 87.9(3)
F605 B601 F612 83.1(3)
F602 B601 F612 164.2(3)
F613 F602 B601 52.3(3)
F613 F603 B601 66.4(6)
F613 F603 F612 132.0(6)
B601 F603 F612 68.3(3)
F608 B606 F607 108.04(17)
F608 B606 F610 110.33(17)
F607 B606 F610 110.50(18)
F608 B606 F609 112.08(18)
F607 B606 F609 107.68(17)
F610 B606 F609 108.18(15)
F603 F612 B601 51.4(3)
F603 F613 B601 71.8(5)
F603 F613 F602 134.3(9)
B601 F613 F602 64.2(5)
HW01 O701 HW02 99(2)

loop_
_geom_bond_atom_site_label_1
_geom_bond_atom_site_label_2
_geom_bond_distance
N101 C106 1.3715(18)
N101 C102 1.3695(18)
N101 C119 1.4602(18)
C102 C103 1.374(2)
C102 C131 1.486(2)
C103 C104 1.398(2)
C103 H10A 0.9500
C104 C105 1.394(2)
C104 C107 1.4747(19)
C105 C106 1.379(2)
C105 H10B 0.9500
C106 C125 1.482(2)
C107 C112 1.396(2)
C107 C108 1.398(2)
C108 C109 1.386(2)
C108 H10C 0.9500
C109 C110 1.400(2)
C109 H10D 0.9500
C110 C111 1.394(2)
C110 C113 1.493(2)
C111 C112 1.386(2)
C111 H11A 0.9500
C112 H11B 0.9500
C113 C118 1.391(2)
C113 C114 1.392(2)
C114 C115 1.389(2)
C114 H11C 0.9500
C115 C116 1.386(3)
C115 H11D 0.9500
C116 C117 1.388(3)
C116 H11E 0.9500
C117 C118 1.387(2)
C117 H11F 0.9500
C118 H11G 0.9500
C119 C124 1.379(2)
C119 C120 1.381(2)
C120 C121 1.387(2)
C120 H12A 0.9500
C121 N122 1.339(2)
C121 H12B 0.9500
N122 C123 1.333(2)
C123 C124 1.390(2)
C123 H12D 0.9500
C124 H12E 0.9500
C125 C126 1.389(2)
C125 C130 1.394(2)
C126 C127 1.390(2)
C126 H12F 0.9500
C127 C128 1.386(3)
C127 H12G 0.9500
C128 C129 1.383(3)
C128 H12H 0.9500
C129 C130 1.390(2)
C129 H12I 0.9500
C130 H13A 0.9500
C131 C136 1.386(2)
C131 C132 1.395(2)
C132 C133 1.391(2)
C132 H13B 0.9500
C133 C134 1.384(3)
C133 H13C 0.9500
C134 C135 1.382(3)
C134 H13D 0.9500
C135 C136 1.391(2)
C135 H13E 0.9500
C136 H13F 0.9500
N201 C206 1.3627(18)
N201 C202 1.3667(18)
N201 C219 1.4584(19)
C202 C203 1.378(2)
C202 C231 1.489(2)
C203 C204 1.385(2)
C203 H20A 0.9500
C204 C205 1.389(2)
C204 C207 1.480(2)
C205 C206 1.379(2)
C205 H20B 0.9500
C206 C225 1.483(2)
C207 C208 1.391(2)
C207 C212 1.396(2)
C208 C209 1.384(2)
C208 H20C 0.9500
C209 C210 1.403(2)
C209 H20D 0.9500
C210 C211 1.394(2)
C210 C213 1.495(2)
C211 C212 1.383(2)
C211 H21A 0.9500
C212 H21B 0.9500
C213 C214 1.347(3)
C213 C218 1.398(2)
C214 C215 1.395(3)
C214 H21C 0.9500
C215 C216 1.369(3)
C215 H21D 0.9500
C216 C217 1.376(3)
C216 H21E 0.9500
C217 C218 1.389(2)
C217 H21F 0.9500
C218 H21G 0.9500
C219 C224 1.376(2)
C219 C220 1.385(2)
C220 C221 1.380(2)
C220 H22A 0.9500
C221 N222 1.334(2)
C221 H22B 0.9500
N222 C223 1.335(3)
C223 C224 1.386(2)
C223 H22D 0.9500
C224 H22E 0.9500
C225 C226 1.388(2)
C225 C230 1.399(2)
C226 C227 1.388(2)
C226 H22F 0.9500
C227 C228 1.382(3)
C227 H22G 0.9500
C228 C229 1.391(3)
C228 H22H 0.9500
C229 C230 1.387(2)
C229 H22I 0.9500
C230 H23A 0.9500
C231 C232 1.388(2)
C231 C236 1.388(2)
C232 C233 1.388(2)
C232 H23B 0.9500
C233 C234 1.376(3)
C233 H23C 0.9500
C234 C235 1.376(3)
C234 H23D 0.9500
C235 C236 1.400(3)
C235 H23E 0.9500
C236 H23F 0.9500
C501 C503 1.485(3)
C501 H50A 0.9800
C501 H50B 0.9800
C501 H50C 0.9800
C502 C503 1.492(3)
C502 H50D 0.9800
C502 H50E 0.9800
C502 H50F 0.9800
C503 O504 1.215(2)
C505 C507 1.493(3)
C505 H50G 0.9800
C505 H50H 0.9800
C505 H50I 0.9800
C506 C507 1.485(3)
C506 H50J 0.9800
C506 H50K 0.9800
C506 H50L 0.9800
C507 O508 1.219(2)
B601 F613 1.288(9)
B601 F603 1.335(3)
B601 F604 1.355(2)
B601 F605 1.356(2)
B601 F602 1.465(3)
B601 F612 1.587(8)
F602 F613 1.457(9)
F603 F613 0.936(8)
F603 F612 1.483(7)
B606 F608 1.353(2)
B606 F607 1.372(3)
B606 F610 1.371(2)
B606 F609 1.374(2)
O701 HW01 1.039(16)
O701 HW02 0.995(16)
